data_4086160
loop_
_publ_author_name
'Hadlington, Terrance J.'
'Li, Jiaye'
'Hermann, Markus'
'Davey, Amelia'
'Frenking, Gernot'
'Jones, Cameron'

_publ_section_title
;
 Reactivity of Amido-Digermynes, LGeGeL (L = Bulky Amide), toward Olefins
 and Related Molecules: Facile Reduction, C--H Activation, and Reversible
 Cycloaddition of Unsaturated Substrates
;
_journal_issue 13
_journal_name_full Organometallics
_journal_page_first 3175
_journal_paper_doi 10.1021/acs.organomet.5b00206
_journal_volume 34
_journal_year 2015
_chemical_formula_sum 'C94 H112 Ge2 N6 O2 Si2'
_chemical_formula_weight 1559.26
_chemical_name_systematic
; 
 ? 
;
_space_group_IT_number 2
_symmetry_cell_setting triclinic
_symmetry_space_group_name_Hall '-P 1'
_symmetry_space_group_name_H-M 'P -1'
_atom_sites_solution_hydrogens geom
_atom_sites_solution_primary direct
_atom_sites_solution_secondary difmap
_audit_creation_method SHELXL-97
_cell_angle_alpha 103.86(3)
_cell_angle_beta 108.34(3)
_cell_angle_gamma 103.40(3)
_cell_formula_units_Z 1
_cell_length_a 12.865(3)
_cell_length_b 13.810(3)
_cell_length_c 13.816(3)
_cell_measurement_temperature 123(2)
_cell_volume 2132.8(12)
_computing_structure_refinement 'SHELXL-97 (Sheldrick, 1997)'
_computing_structure_solution 'SHELXS-97 (Sheldrick, 1990)'
_diffrn_ambient_temperature 123(2)
_diffrn_measured_fraction_theta_full 0.998
_diffrn_measured_fraction_theta_max 0.998
_diffrn_measurement_device_type 'Oxford Gemini Ultra'
_diffrn_radiation_monochromator graphite
_diffrn_radiation_source 'fine-focus sealed tube'
_diffrn_radiation_type MoK\a
_diffrn_radiation_wavelength 0.71073
_diffrn_reflns_av_R_equivalents 0.0348
_diffrn_reflns_av_sigmaI/netI 0.0352
_diffrn_reflns_limit_h_max 15
_diffrn_reflns_limit_h_min -15
_diffrn_reflns_limit_k_max 17
_diffrn_reflns_limit_k_min -17
_diffrn_reflns_limit_l_max 17
_diffrn_reflns_limit_l_min -17
_diffrn_reflns_number 31110
_diffrn_reflns_theta_full 26.00
_diffrn_reflns_theta_max 26.00
_diffrn_reflns_theta_min 3.08
_exptl_absorpt_coefficient_mu 0.784
_exptl_absorpt_correction_T_max 0.925
_exptl_absorpt_correction_T_min 0.890
_exptl_absorpt_correction_type multi-scan
_exptl_absorpt_process_details 'SCALE3 ABSPACK'
_exptl_crystal_colour red
_exptl_crystal_density_diffrn 1.214
_exptl_crystal_density_method 'not measured'
_exptl_crystal_description block
_exptl_crystal_F_000 826
_exptl_crystal_size_max 0.15
_exptl_crystal_size_mid 0.12
_exptl_crystal_size_min 0.10
_refine_diff_density_max 1.495
_refine_diff_density_min -0.892
_refine_diff_density_rms 0.063
_refine_ls_extinction_method none
_refine_ls_goodness_of_fit_ref 1.046
_refine_ls_hydrogen_treatment constr
_refine_ls_matrix_type full
_refine_ls_number_parameters 486
_refine_ls_number_reflns 8353
_refine_ls_number_restraints 6
_refine_ls_restrained_S_all 1.057
_refine_ls_R_factor_all 0.0494
_refine_ls_R_factor_gt 0.0400
_refine_ls_shift/su_max 0.001
_refine_ls_shift/su_mean 0.000
_refine_ls_structure_factor_coef Fsqd
_refine_ls_weighting_details 'calc w=1/[\s^2^(Fo^2^)+(0.0391P)^2^+2.0954P] where P=(Fo^2^+2Fc^2^)/3'
_refine_ls_weighting_scheme calc
_refine_ls_wR_factor_gt 0.0926
_refine_ls_wR_factor_ref 0.0974
_reflns_number_gt 7213
_reflns_number_total 8353
_reflns_threshold_expression >2sigma(I)
_cod_data_source_file om5b00206_si_002.cif
_cod_data_source_block compound11
_cod_original_cell_volume 2132.8(7)
_cod_original_sg_symbol_H-M P-1
_cod_database_code 4086160

loop_
_symmetry_equiv_pos_as_xyz
'x, y, z'
'-x, -y, -z'

loop_
_atom_site_label
_atom_site_type_symbol
_atom_site_fract_x
_atom_site_fract_y
_atom_site_fract_z
_atom_site_U_iso_or_equiv
_atom_site_adp_type
_atom_site_occupancy
_atom_site_symmetry_multiplicity
_atom_site_calc_flag
_atom_site_refinement_flags
Ge1 Ge 0.50877(2) 0.013275(17) 0.100525(19) 0.02019(8) Uani 1 1 d .
Si1 Si 0.69420(5) 0.24435(4) 0.13801(5) 0.01579(13) Uani 1 1 d .
O1 O 1.18425(18) -0.33020(15) 0.22736(16) 0.0425(5) Uani 1 1 d .
N1 N 0.60839(15) 0.16012(13) 0.17940(14) 0.0146(4) Uani 1 1 d .
N2 N 0.63664(18) -0.06204(15) 0.13274(16) 0.0255(4) Uani 1 1 d .
N3 N 0.87893(19) -0.21671(19) 0.2131(2) 0.0404(6) Uani 1 1 d .
C1 C 0.59516(18) 0.20354(15) 0.27883(17) 0.0145(4) Uani 1 1 d .
C2 C 0.51037(18) 0.25207(16) 0.28137(17) 0.0165(4) Uani 1 1 d .
C3 C 0.5010(2) 0.29556(17) 0.37879(18) 0.0216(5) Uani 1 1 d .
H3 H 0.4422 0.3266 0.3782 0.026 Uiso 1 1 calc R
C4 C 0.5740(2) 0.29528(18) 0.47651(19) 0.0254(5) Uani 1 1 d .
C5 C 0.6552(2) 0.24503(18) 0.47366(18) 0.0245(5) Uani 1 1 d .
H5 H 0.7050 0.2420 0.5395 0.029 Uiso 1 1 calc R
C6 C 0.66652(19) 0.19868(17) 0.37766(18) 0.0197(5) Uani 1 1 d .
C7 C 0.5637(3) 0.3467(2) 0.5812(2) 0.0399(7) Uani 1 1 d .
H7A H 0.6265 0.3445 0.6423 0.060 Uiso 1 1 calc R
H7B H 0.4886 0.3086 0.5798 0.060 Uiso 1 1 calc R
H7C H 0.5695 0.4205 0.5893 0.060 Uiso 1 1 calc R
C8 C 0.42581(18) 0.25934(17) 0.17980(17) 0.0175(4) Uani 1 1 d .
H8 H 0.4348 0.2138 0.1168 0.021 Uiso 1 1 calc R
C9 C 0.30078(19) 0.21061(17) 0.16812(18) 0.0196(5) Uani 1 1 d .
C10 C 0.2244(2) 0.2662(2) 0.1693(2) 0.0320(6) Uani 1 1 d .
H10 H 0.2499 0.3399 0.1810 0.038 Uiso 1 1 calc R
C11 C 0.1103(2) 0.2153(2) 0.1534(3) 0.0435(7) Uani 1 1 d .
H11 H 0.0589 0.2547 0.1544 0.052 Uiso 1 1 calc R
C12 C 0.0715(2) 0.1091(2) 0.1364(2) 0.0376(6) Uani 1 1 d .
H12 H -0.0068 0.0744 0.1238 0.045 Uiso 1 1 calc R
C13 C 0.1476(2) 0.0535(2) 0.1377(2) 0.0328(6) Uani 1 1 d .
H13 H 0.1218 -0.0201 0.1267 0.039 Uiso 1 1 calc R
C14 C 0.2612(2) 0.10391(19) 0.1549(2) 0.0259(5) Uani 1 1 d .
H14 H 0.3133 0.0648 0.1577 0.031 Uiso 1 1 calc R
C15 C 0.45128(19) 0.37056(17) 0.17270(18) 0.0192(5) Uani 1 1 d .
C16 C 0.3886(2) 0.38384(19) 0.07686(19) 0.0243(5) Uani 1 1 d .
H16 H 0.3313 0.3239 0.0184 0.029 Uiso 1 1 calc R
C17 C 0.4082(2) 0.4822(2) 0.0652(2) 0.0306(6) Uani 1 1 d .
H17 H 0.3639 0.4894 -0.0005 0.037 Uiso 1 1 calc R
C18 C 0.4921(2) 0.57019(19) 0.1488(2) 0.0298(6) Uani 1 1 d .
H18 H 0.5056 0.6380 0.1411 0.036 Uiso 1 1 calc R
C19 C 0.5559(2) 0.55851(19) 0.2432(2) 0.0270(5) Uani 1 1 d .
H19 H 0.6146 0.6184 0.3005 0.032 Uiso 1 1 calc R
C20 C 0.5351(2) 0.45950(18) 0.25567(19) 0.0221(5) Uani 1 1 d .
H20 H 0.5790 0.4529 0.3219 0.027 Uiso 1 1 calc R
C21 C 0.75586(19) 0.14234(17) 0.38254(18) 0.0201(5) Uani 1 1 d .
H21 H 0.7332 0.0953 0.3067 0.024 Uiso 1 1 calc R
C22 C 0.7488(2) 0.06876(18) 0.44992(19) 0.0240(5) Uani 1 1 d .
C23 C 0.6411(2) 0.00967(19) 0.4415(2) 0.0294(6) Uani 1 1 d .
H23 H 0.5730 0.0185 0.3975 0.035 Uiso 1 1 calc R
C24 C 0.6311(3) -0.0619(2) 0.4961(2) 0.0394(7) Uani 1 1 d .
H24 H 0.5566 -0.1016 0.4891 0.047 Uiso 1 1 calc R
C25 C 0.7293(3) -0.0756(2) 0.5605(3) 0.0464(8) Uani 1 1 d .
H25 H 0.7227 -0.1246 0.5981 0.056 Uiso 1 1 calc R
C26 C 0.8362(3) -0.0179(2) 0.5698(3) 0.0492(8) Uani 1 1 d .
H26 H 0.9039 -0.0272 0.6138 0.059 Uiso 1 1 calc R
C27 C 0.8468(2) 0.0544(2) 0.5153(2) 0.0362(6) Uani 1 1 d .
H27 H 0.9216 0.0942 0.5230 0.043 Uiso 1 1 calc R
C28 C 0.8788(2) 0.21693(18) 0.41687(18) 0.0223(5) Uani 1 1 d .
C29 C 0.9216(2) 0.31887(19) 0.4919(2) 0.0309(6) Uani 1 1 d .
H29 H 0.8735 0.3439 0.5244 0.037 Uiso 1 1 calc R
C30 C 1.0339(2) 0.3843(2) 0.5197(2) 0.0396(7) Uani 1 1 d .
H30 H 1.0616 0.4538 0.5705 0.048 Uiso 1 1 calc R
C31 C 1.1053(2) 0.3494(2) 0.4744(3) 0.0435(7) Uani 1 1 d .
H31 H 1.1820 0.3945 0.4939 0.052 Uiso 1 1 calc R
C32 C 1.0648(2) 0.2488(2) 0.4008(2) 0.0410(7) Uani 1 1 d .
H32 H 1.1138 0.2239 0.3696 0.049 Uiso 1 1 calc R
C33 C 0.9521(2) 0.1836(2) 0.3722(2) 0.0307(6) Uani 1 1 d .
H33 H 0.9248 0.1145 0.3208 0.037 Uiso 1 1 calc R
C34 C 0.6112(2) 0.27811(18) 0.02073(19) 0.0226(5) Uani 1 1 d .
H34A H 0.5737 0.2147 -0.0443 0.034 Uiso 1 1 calc R
H34B H 0.6645 0.3326 0.0085 0.034 Uiso 1 1 calc R
H34C H 0.5519 0.3047 0.0364 0.034 Uiso 1 1 calc R
C35 C 0.7972(2) 0.18856(18) 0.0931(2) 0.0242(5) Uani 1 1 d .
H35A H 0.8406 0.1640 0.1487 0.036 Uiso 1 1 calc R
H35B H 0.8514 0.2434 0.0821 0.036 Uiso 1 1 calc R
H35C H 0.7534 0.1290 0.0249 0.036 Uiso 1 1 calc R
C36 C 0.7841(2) 0.37207(17) 0.2515(2) 0.0250(5) Uani 1 1 d .
H36A H 0.7351 0.3979 0.2858 0.038 Uiso 1 1 calc R
H36B H 0.8174 0.4244 0.2229 0.038 Uiso 1 1 calc R
H36C H 0.8468 0.3609 0.3051 0.038 Uiso 1 1 calc R
C37 C 0.6397(2) -0.11391(18) 0.2046(2) 0.0280(5) Uani 1 1 d .
H37 H 0.5836 -0.1157 0.2359 0.034 Uiso 1 1 calc R
C38 C 0.7187(2) -0.16441(19) 0.2353(2) 0.0304(6) Uani 1 1 d .
H38 H 0.7168 -0.1986 0.2871 0.037 Uiso 1 1 calc R
C39 C 0.8019(2) -0.16521(19) 0.1898(2) 0.0315(6) Uani 1 1 d .
C40 C 0.7987(2) -0.11165(19) 0.1144(2) 0.0295(6) Uani 1 1 d .
H40 H 0.8531 -0.1090 0.0811 0.035 Uiso 1 1 calc R
C41 C 0.7167(2) -0.06334(18) 0.0893(2) 0.0265(5) Uani 1 1 d .
H41 H 0.7164 -0.0285 0.0378 0.032 Uiso 1 1 calc R
C42 C 0.9589(3) -0.2212(3) 0.1614(3) 0.0571(9) Uani 1 1 d .
H42A H 0.9160 -0.2620 0.0840 0.086 Uiso 1 1 calc R
H42B H 1.0124 -0.2554 0.1944 0.086 Uiso 1 1 calc R
H42C H 1.0031 -0.1493 0.1703 0.086 Uiso 1 1 calc R
C43 C 0.8749(3) -0.2764(3) 0.2865(3) 0.0522(8) Uani 1 1 d .
H43A H 0.8750 -0.2315 0.3532 0.078 Uiso 1 1 calc R
H43B H 0.9429 -0.2996 0.3039 0.078 Uiso 1 1 calc R
H43C H 0.8040 -0.3384 0.2516 0.078 Uiso 1 1 calc R
C44 C 1.2988(3) -0.1578(3) 0.2528(3) 0.0539(9) Uani 1 1 d .
H44A H 1.2361 -0.1323 0.2613 0.081 Uiso 1 1 calc R
H44B H 1.3395 -0.1157 0.2196 0.081 Uiso 1 1 calc R
H44C H 1.3535 -0.1509 0.3239 0.081 Uiso 1 1 calc R
C45 C 1.2491(3) -0.2708(3) 0.1822(3) 0.0547(9) Uani 1 1 d .
H45A H 1.1980 -0.2776 0.1085 0.066 Uiso 1 1 calc R
H45B H 1.3123 -0.2981 0.1764 0.066 Uiso 1 1 calc R
C46 C 1.1388(4) -0.4399(3) 0.1683(4) 0.0758(12) Uani 1 1 d .
H46A H 1.2024 -0.4670 0.1630 0.091 Uiso 1 1 calc R
H46B H 1.0836 -0.4535 0.0940 0.091 Uiso 1 1 calc R
C47 C 1.0781(5) -0.4943(3) 0.2265(5) 0.1062(17) Uani 1 1 d U
H47A H 1.1352 -0.4877 0.2964 0.159 Uiso 1 1 calc R
H47B H 1.0381 -0.5692 0.1827 0.159 Uiso 1 1 calc R
H47C H 1.0214 -0.4614 0.2387 0.159 Uiso 1 1 calc R

loop_
_atom_site_aniso_label
_atom_site_aniso_U_11
_atom_site_aniso_U_22
_atom_site_aniso_U_33
_atom_site_aniso_U_23
_atom_site_aniso_U_13
_atom_site_aniso_U_12
Ge1 0.02176(13) 0.01475(12) 0.02023(13) 0.00280(9) 0.00529(10) 0.00667(9)
Si1 0.0147(3) 0.0151(3) 0.0189(3) 0.0063(2) 0.0074(2) 0.0055(2)
O1 0.0447(12) 0.0418(11) 0.0437(12) 0.0131(9) 0.0213(10) 0.0151(9)
N1 0.0155(9) 0.0128(8) 0.0149(9) 0.0036(7) 0.0061(7) 0.0048(7)
N2 0.0291(11) 0.0205(10) 0.0243(11) 0.0059(8) 0.0092(9) 0.0074(8)
N3 0.0266(12) 0.0411(13) 0.0604(16) 0.0310(12) 0.0121(11) 0.0161(10)
C1 0.0151(10) 0.0123(9) 0.0162(10) 0.0045(8) 0.0064(9) 0.0045(8)
C2 0.0177(11) 0.0160(10) 0.0177(11) 0.0064(8) 0.0081(9) 0.0066(8)
C3 0.0260(12) 0.0223(11) 0.0239(12) 0.0090(9) 0.0139(10) 0.0140(10)
C4 0.0356(14) 0.0259(12) 0.0195(12) 0.0075(10) 0.0143(11) 0.0145(11)
C5 0.0310(13) 0.0283(12) 0.0158(11) 0.0092(9) 0.0064(10) 0.0149(10)
C6 0.0222(11) 0.0172(10) 0.0191(11) 0.0061(9) 0.0072(10) 0.0070(9)
C7 0.0576(19) 0.0505(17) 0.0246(14) 0.0125(12) 0.0219(14) 0.0331(15)
C8 0.0187(11) 0.0201(11) 0.0174(11) 0.0078(9) 0.0088(9) 0.0092(9)
C9 0.0183(11) 0.0245(11) 0.0185(11) 0.0084(9) 0.0082(9) 0.0088(9)
C10 0.0255(13) 0.0264(13) 0.0498(17) 0.0119(12) 0.0201(12) 0.0123(11)
C11 0.0275(14) 0.0396(16) 0.073(2) 0.0182(15) 0.0273(15) 0.0180(12)
C12 0.0208(13) 0.0420(16) 0.0498(17) 0.0133(13) 0.0181(13) 0.0065(11)
C13 0.0294(14) 0.0281(13) 0.0432(16) 0.0141(12) 0.0173(12) 0.0071(11)
C14 0.0248(12) 0.0266(12) 0.0335(14) 0.0139(10) 0.0151(11) 0.0122(10)
C15 0.0199(11) 0.0232(11) 0.0247(12) 0.0109(9) 0.0152(10) 0.0132(9)
C16 0.0259(12) 0.0273(12) 0.0239(12) 0.0103(10) 0.0106(10) 0.0135(10)
C17 0.0366(14) 0.0348(14) 0.0321(14) 0.0201(11) 0.0155(12) 0.0207(12)
C18 0.0405(15) 0.0247(12) 0.0403(15) 0.0195(11) 0.0255(13) 0.0171(11)
C19 0.0307(13) 0.0227(12) 0.0317(14) 0.0082(10) 0.0183(11) 0.0088(10)
C20 0.0224(12) 0.0256(12) 0.0247(12) 0.0110(10) 0.0130(10) 0.0114(10)
C21 0.0208(11) 0.0198(11) 0.0170(11) 0.0045(9) 0.0033(9) 0.0096(9)
C22 0.0304(13) 0.0204(11) 0.0216(12) 0.0073(9) 0.0073(10) 0.0126(10)
C23 0.0323(14) 0.0315(13) 0.0303(14) 0.0153(11) 0.0117(11) 0.0166(11)
C24 0.0473(17) 0.0371(15) 0.0429(17) 0.0209(13) 0.0224(14) 0.0156(13)
C25 0.062(2) 0.0387(16) 0.0455(18) 0.0290(14) 0.0160(16) 0.0201(15)
C26 0.0471(18) 0.0386(16) 0.0531(19) 0.0276(15) -0.0011(15) 0.0153(14)
C27 0.0332(14) 0.0288(13) 0.0390(16) 0.0171(12) 0.0005(12) 0.0101(11)
C28 0.0232(12) 0.0226(11) 0.0200(12) 0.0102(9) 0.0021(10) 0.0114(10)
C29 0.0301(14) 0.0266(13) 0.0247(13) 0.0041(10) -0.0007(11) 0.0102(11)
C30 0.0373(16) 0.0262(13) 0.0326(15) 0.0045(11) -0.0052(13) 0.0023(12)
C31 0.0258(14) 0.0415(16) 0.0485(18) 0.0196(14) 0.0005(13) 0.0000(12)
C32 0.0269(14) 0.0472(17) 0.0483(18) 0.0168(14) 0.0132(13) 0.0125(13)
C33 0.0268(13) 0.0300(13) 0.0321(14) 0.0082(11) 0.0074(11) 0.0117(11)
C34 0.0243(12) 0.0252(12) 0.0257(12) 0.0142(10) 0.0129(10) 0.0113(10)
C35 0.0209(12) 0.0257(12) 0.0307(13) 0.0115(10) 0.0137(10) 0.0091(10)
C36 0.0241(12) 0.0190(11) 0.0282(13) 0.0060(9) 0.0103(10) 0.0023(9)
C37 0.0327(14) 0.0237(12) 0.0256(13) 0.0081(10) 0.0107(11) 0.0069(10)
C38 0.0369(14) 0.0254(12) 0.0256(13) 0.0098(10) 0.0096(12) 0.0070(11)
C39 0.0255(13) 0.0253(13) 0.0338(14) 0.0096(11) 0.0024(11) 0.0044(10)
C40 0.0250(13) 0.0270(13) 0.0357(14) 0.0117(11) 0.0106(11) 0.0077(10)
C41 0.0285(13) 0.0235(12) 0.0245(13) 0.0084(10) 0.0084(11) 0.0058(10)
C42 0.0399(18) 0.071(2) 0.086(3) 0.049(2) 0.0279(18) 0.0344(17)
C43 0.0471(18) 0.0548(19) 0.059(2) 0.0357(17) 0.0115(16) 0.0209(16)
C44 0.0448(18) 0.066(2) 0.068(2) 0.0436(19) 0.0284(17) 0.0191(17)
C45 0.061(2) 0.079(2) 0.0391(18) 0.0303(17) 0.0281(17) 0.0275(19)
C46 0.079(3) 0.055(2) 0.072(3) -0.0018(19) 0.024(2) 0.018(2)
C47 0.109(4) 0.048(2) 0.165(5) 0.022(3) 0.079(3) 0.012(2)

loop_
_atom_type_symbol
_atom_type_description
_atom_type_scat_dispersion_real
_atom_type_scat_dispersion_imag
_atom_type_scat_source
C C 0.0033 0.0016 'International Tables Vol C Tables 4.2.6.8 and 6.1.1.4'
H H 0.0000 0.0000 'International Tables Vol C Tables 4.2.6.8 and 6.1.1.4'
N N 0.0061 0.0033 'International Tables Vol C Tables 4.2.6.8 and 6.1.1.4'
Si Si 0.0817 0.0704 'International Tables Vol C Tables 4.2.6.8 and 6.1.1.4'
Ge Ge 0.1547 1.8001 'International Tables Vol C Tables 4.2.6.8 and 6.1.1.4'
O O 0.0106 0.0060 'International Tables Vol C Tables 4.2.6.8 and 6.1.1.4'

loop_
_geom_angle_atom_site_label_1
_geom_angle_atom_site_label_2
_geom_angle_atom_site_label_3
_geom_angle
_geom_angle_site_symmetry_3
N1 Ge1 N2 99.26(8) .
N1 Ge1 Ge1 103.50(6) 2_655
N2 Ge1 Ge1 93.30(6) 2_655
N1 Si1 C34 114.49(10) .
N1 Si1 C36 110.49(10) .
C34 Si1 C36 106.90(11) .
N1 Si1 C35 113.25(10) .
C34 Si1 C35 104.34(11) .
C36 Si1 C35 106.83(11) .
C46 O1 C45 113.0(3) .
C1 N1 Si1 118.43(13) .
C1 N1 Ge1 112.56(13) .
Si1 N1 Ge1 128.58(10) .
C41 N2 C37 115.5(2) .
C41 N2 Ge1 126.81(16) .
C37 N2 Ge1 117.68(17) .
C39 N3 C42 121.8(2) .
C39 N3 C43 119.4(3) .
C42 N3 C43 118.6(2) .
C2 C1 C6 117.42(19) .
C2 C1 N1 121.48(19) .
C6 C1 N1 121.10(19) .
C3 C2 C1 120.4(2) .
C3 C2 C8 117.1(2) .
C1 C2 C8 122.46(19) .
C4 C3 C2 122.4(2) .
C3 C4 C5 117.2(2) .
C3 C4 C7 120.8(2) .
C5 C4 C7 122.0(2) .
C4 C5 C6 122.4(2) .
C5 C6 C1 120.1(2) .
C5 C6 C21 118.4(2) .
C1 C6 C21 121.51(19) .
C2 C8 C15 113.95(18) .
C2 C8 C9 109.74(17) .
C15 C8 C9 112.88(18) .
C10 C9 C14 117.8(2) .
C10 C9 C8 124.0(2) .
C14 C9 C8 118.2(2) .
C9 C10 C11 120.7(2) .
C12 C11 C10 120.7(3) .
C11 C12 C13 119.1(2) .
C12 C13 C14 120.4(2) .
C13 C14 C9 121.3(2) .
C20 C15 C16 117.7(2) .
C20 C15 C8 123.6(2) .
C16 C15 C8 118.7(2) .
C17 C16 C15 121.4(2) .
C16 C17 C18 120.2(2) .
C19 C18 C17 119.3(2) .
C18 C19 C20 120.6(2) .
C15 C20 C19 120.8(2) .
C6 C21 C28 113.49(18) .
C6 C21 C22 111.48(19) .
C28 C21 C22 113.01(18) .
C27 C22 C23 117.9(2) .
C27 C22 C21 122.3(2) .
C23 C22 C21 119.7(2) .
C24 C23 C22 121.3(2) .
C25 C24 C23 120.2(3) .
C26 C25 C24 119.3(3) .
C25 C26 C27 120.8(3) .
C22 C27 C26 120.5(3) .
C33 C28 C29 117.7(2) .
C33 C28 C21 119.5(2) .
C29 C28 C21 122.8(2) .
C30 C29 C28 120.6(3) .
C31 C30 C29 120.6(3) .
C30 C31 C32 119.5(3) .
C31 C32 C33 119.9(3) .
C28 C33 C32 121.6(3) .
N2 C37 C38 124.4(2) .
C37 C38 C39 119.8(2) .
N3 C39 C38 122.8(2) .
N3 C39 C40 121.2(3) .
C38 C39 C40 116.0(2) .
C41 C40 C39 119.9(2) .
N2 C41 C40 124.4(2) .
O1 C45 C44 109.2(3) .
O1 C46 C47 108.0(3) .

loop_
_geom_bond_atom_site_label_1
_geom_bond_atom_site_label_2
_geom_bond_distance
_geom_bond_site_symmetry_2
Ge1 N1 1.9494(19) .
Ge1 N2 2.131(2) .
Ge1 Ge1 2.6420(8) 2_655
Si1 N1 1.7377(18) .
Si1 C34 1.867(2) .
Si1 C36 1.869(3) .
Si1 C35 1.869(2) .
O1 C46 1.414(4) .
O1 C45 1.419(4) .
N1 C1 1.441(3) .
N2 C41 1.347(3) .
N2 C37 1.352(3) .
N3 C39 1.351(3) .
N3 C42 1.430(4) .
N3 C43 1.457(4) .
C1 C2 1.411(3) .
C1 C6 1.413(3) .
C2 C3 1.391(3) .
C2 C8 1.523(3) .
C3 C4 1.383(3) .
C4 C5 1.386(3) .
C4 C7 1.512(3) .
C5 C6 1.396(3) .
C6 C21 1.524(3) .
C8 C15 1.528(3) .
C8 C9 1.533(3) .
C9 C10 1.382(3) .
C9 C14 1.389(3) .
C10 C11 1.393(4) .
C11 C12 1.370(4) .
C12 C13 1.376(4) .
C13 C14 1.382(3) .
C15 C20 1.385(3) .
C15 C16 1.396(3) .
C16 C17 1.381(3) .
C17 C18 1.382(4) .
C18 C19 1.375(4) .
C19 C20 1.394(3) .
C21 C28 1.526(3) .
C21 C22 1.540(3) .
C22 C27 1.389(3) .
C22 C23 1.389(4) .
C23 C24 1.385(4) .
C24 C25 1.382(4) .
C25 C26 1.370(5) .
C26 C27 1.393(4) .
C28 C33 1.383(4) .
C28 C29 1.394(3) .
C29 C30 1.390(4) .
C30 C31 1.374(4) .
C31 C32 1.375(4) .
C32 C33 1.390(4) .
C37 C38 1.378(4) .
C38 C39 1.403(4) .
C39 C40 1.410(4) .
C40 C41 1.373(4) .
C44 C45 1.486(5) .
C46 C47 1.494(6) .
